data_4314471
loop_
_publ_author_name
'Daniel L. Reger'
'Elizabeth A. Foley'
'Mark D. Smith'

_publ_contact_author_address
;
Department of Chemistry and Biochemistry
University of South Carolina
Columbia, South Carolina 29208
USA
;
_publ_contact_author_email reger@mail.chem.sc.edu
_publ_contact_author_fax '1 803 777 9521'
_publ_contact_author_name 'Professor Daniel L. Reger'
_publ_contact_author_phone '1 803 777 2587'
_publ_section_title
;
 Structural Impact of Multitopic Third-Generation Bis(1-pyrazolyl)methane
 Ligands: Double, Mononuclear Metallacyclic Silver(I) Complexes
;
_journal_name_full 'Inorganic Chemistry'
_journal_page_first 234
_journal_page_last 242
_journal_paper_doi 10.1021/ic901899r
_journal_volume 49
_journal_year 2010
_chemical_formula_moiety 'C64 H76 Ag3 N24 O7, 5(C2 H3 N), 3(B F4)'
_chemical_formula_sum 'C74 H91 Ag3 B3 F12 N29 O7'
_chemical_formula_weight 2082.80
_chemical_name_systematic
; 
 ? 
;
_space_group_IT_number 2
_symmetry_cell_setting triclinic
_symmetry_space_group_name_Hall '-P 1'
_symmetry_space_group_name_H-M 'P -1'
_atom_sites_solution_hydrogens geom
_atom_sites_solution_primary direct
_atom_sites_solution_secondary difmap
_audit_creation_method SHELXL-97
_cell_angle_alpha 100.2490(10)
_cell_angle_beta 97.5380(10)
_cell_angle_gamma 115.0240(10)
_cell_formula_units_Z 2
_cell_length_a 13.7323(6)
_cell_length_b 15.3482(6)
_cell_length_c 24.6125(10)
_cell_measurement_reflns_used 8440
_cell_measurement_temperature 150(1)
_cell_measurement_theta_max 23.320
_cell_measurement_theta_min 2.402
_cell_volume 4499.8(3)
_computing_cell_refinement 'SAINT-Plus Version 6.45 (Bruker, 2001)'
_computing_data_collection 'SMART Version 5.625 (Bruker, 2001)'
_computing_data_reduction 'SAINT-Plus Version 6.45'
_computing_molecular_graphics various
_computing_publication_material 'SHELXTL Version 6.14 (Bruker, 2000)'
_computing_structure_refinement 'SHELXL-97 (Sheldrick, 1997)'
_computing_structure_solution 'SHELXS-97 (Sheldrick, 1990)'
_diffrn_ambient_temperature 150(1)
_diffrn_measured_fraction_theta_full 0.998
_diffrn_measured_fraction_theta_max 0.998
_diffrn_measurement_device_type 'Bruker SMART APEX CCD diffractometer'
_diffrn_measurement_method 'omega scans'
_diffrn_radiation_monochromator graphite
_diffrn_radiation_source 'fine-focus sealed tube'
_diffrn_radiation_type MoK\a
_diffrn_radiation_wavelength 0.71073
_diffrn_reflns_av_R_equivalents 0.0760
_diffrn_reflns_av_sigmaI/netI 0.0940
_diffrn_reflns_limit_h_max 16
_diffrn_reflns_limit_h_min -16
_diffrn_reflns_limit_k_max 18
_diffrn_reflns_limit_k_min -18
_diffrn_reflns_limit_l_max 29
_diffrn_reflns_limit_l_min -29
_diffrn_reflns_number 45947
_diffrn_reflns_theta_full 25.09
_diffrn_reflns_theta_max 25.09
_diffrn_reflns_theta_min 1.52
_exptl_absorpt_coefficient_mu 0.739
_exptl_absorpt_correction_type none
_exptl_crystal_colour colorless
_exptl_crystal_density_diffrn 1.537
_exptl_crystal_density_meas 0
_exptl_crystal_density_method 'not measured'
_exptl_crystal_description plate
_exptl_crystal_F_000 2116
_exptl_crystal_size_max 0.28
_exptl_crystal_size_mid 0.22
_exptl_crystal_size_min 0.12
_refine_diff_density_max 1.140
_refine_diff_density_min -0.680
_refine_diff_density_rms 0.093
_refine_ls_extinction_method none
_refine_ls_goodness_of_fit_ref 0.907
_refine_ls_hydrogen_treatment constr
_refine_ls_matrix_type full
_refine_ls_number_parameters 1130
_refine_ls_number_reflns 15990
_refine_ls_number_restraints 39
_refine_ls_restrained_S_all 0.907
_refine_ls_R_factor_all 0.0794
_refine_ls_R_factor_gt 0.0491
_refine_ls_shift/su_max 0.001
_refine_ls_shift/su_mean 0.000
_refine_ls_structure_factor_coef Fsqd
_refine_ls_weighting_details 'calc w=1/[\s^2^(Fo^2^)+(0.0438P)^2^+0.0000P] where P=(Fo^2^+2Fc^2^)/3'
_refine_ls_weighting_scheme calc
_refine_ls_wR_factor_gt 0.1035
_refine_ls_wR_factor_ref 0.1134
_reflns_number_gt 10388
_reflns_number_total 15990
_reflns_threshold_expression >2sigma(I)
_cod_data_source_file ic901899r_si_001_6.cif
_cod_data_source_block 3a
_cod_depositor_comments
;
The following automatic conversions were performed:

'_symmetry_cell_setting' value 'Triclinic' changed to 'triclinic'
according to the built-in table from CIF Core dictionary named
'cif_core.dic' version 2.4.1 from 2010-06-29.

Automatic conversion script
Id: cif_fix_values 1646 2011-03-28 12:23:43Z adriana 
;
_cod_database_code 4314471

loop_
_symmetry_equiv_pos_as_xyz
'x, y, z'
'-x, -y, -z'

loop_
_atom_site_label
_atom_site_type_symbol
_atom_site_fract_x
_atom_site_fract_y
_atom_site_fract_z
_atom_site_U_iso_or_equiv
_atom_site_adp_type
_atom_site_occupancy
_atom_site_symmetry_multiplicity
_atom_site_calc_flag
_atom_site_refinement_flags
_atom_site_disorder_assembly
_atom_site_disorder_group
Ag1 Ag 0.49361(4) 0.26241(3) 0.712181(17) 0.04520(13) Uani 1 1 d . . .
Ag2 Ag -0.16011(3) 0.24866(3) 0.681730(18) 0.04107(12) Uani 1 1 d . . .
Ag3 Ag -0.26118(3) -0.16146(3) 0.851044(16) 0.03445(11) Uani 1 1 d . . .
C1 C 0.2466(3) 0.3039(3) 0.79415(17) 0.0206(10) Uani 1 1 d . . .
C2 C 0.2697(3) 0.3789(3) 0.76572(18) 0.0211(10) Uani 1 1 d . . .
C3 C 0.2264(3) 0.3536(3) 0.70692(18) 0.0208(10) Uani 1 1 d . . .
C4 C 0.1649(3) 0.2527(3) 0.67655(18) 0.0211(10) Uani 1 1 d . . .
C5 C 0.1419(3) 0.1780(3) 0.70589(19) 0.0239(10) Uani 1 1 d . . .
C6 C 0.1813(3) 0.2036(3) 0.76452(19) 0.0226(10) Uani 1 1 d . . .
C11 C 0.7014(4) 0.2884(4) 0.8732(2) 0.0373(12) Uani 1 1 d . . .
H11 H 0.7055 0.2700 0.9080 0.045 Uiso 1 1 calc R . .
C12 C 0.7870(4) 0.3314(4) 0.8488(2) 0.0424(13) Uani 1 1 d . . .
H12 H 0.8623 0.3482 0.8626 0.051 Uiso 1 1 calc R . .
C13 C 0.7417(4) 0.3456(4) 0.7997(2) 0.0378(13) Uani 1 1 d . . .
H13 H 0.7828 0.3754 0.7741 0.045 Uiso 1 1 calc R . .
C14 C 0.3768(4) 0.0536(4) 0.8160(2) 0.0344(12) Uani 1 1 d . . .
H14 H 0.3855 0.0371 0.8511 0.041 Uiso 1 1 calc R . .
C15 C 0.3157(4) -0.0108(4) 0.7650(2) 0.0379(13) Uani 1 1 d . . .
H15 H 0.2735 -0.0810 0.7571 0.046 Uiso 1 1 calc R . .
C16 C 0.3273(4) 0.0464(4) 0.7272(2) 0.0342(12) Uani 1 1 d . . .
H16 H 0.2928 0.0205 0.6879 0.041 Uiso 1 1 calc R . .
C17 C 0.4991(3) 0.2399(3) 0.84840(19) 0.0253(10) Uani 1 1 d . . .
H17 H 0.5033 0.2264 0.8867 0.030 Uiso 1 1 calc R . .
C18 C 0.4598(3) 0.3190(3) 0.85053(18) 0.0250(10) Uani 1 1 d . . .
H18A H 0.5172 0.3835 0.8758 0.030 Uiso 1 1 calc R . .
H18B H 0.4435 0.3281 0.8121 0.030 Uiso 1 1 calc R . .
C19 C 0.2914(3) 0.3288(3) 0.85801(18) 0.0266(10) Uani 1 1 d . . .
H19A H 0.3327 0.4020 0.8732 0.032 Uiso 1 1 calc R . .
H19B H 0.2288 0.3040 0.8766 0.032 Uiso 1 1 calc R . .
C21 C 0.6486(4) 0.7318(4) 1.0023(2) 0.0351(12) Uani 1 1 d . . .
H21 H 0.6366 0.6820 1.0223 0.042 Uiso 1 1 calc R . .
C22 C 0.6778(4) 0.8291(4) 1.0253(2) 0.0407(13) Uani 1 1 d . . .
H22 H 0.6910 0.8614 1.0642 0.049 Uiso 1 1 calc R . .
C23 C 0.6840(4) 0.8710(4) 0.9795(2) 0.0417(13) Uani 1 1 d . . .
H23 H 0.7035 0.9392 0.9826 0.050 Uiso 1 1 calc R . .
C24 C 0.7485(4) 0.5776(4) 0.8855(2) 0.0416(13) Uani 1 1 d . . .
H24 H 0.7476 0.5416 0.9132 0.050 Uiso 1 1 calc R . .
C25 C 0.8166(4) 0.5971(4) 0.8487(2) 0.0448(14) Uani 1 1 d . . .
H25 H 0.8721 0.5764 0.8452 0.054 Uiso 1 1 calc R . .
C26 C 0.7888(4) 0.6530(3) 0.8176(2) 0.0376(12) Uani 1 1 d . . .
H26 H 0.8243 0.6781 0.7892 0.045 Uiso 1 1 calc R . .
C27 C 0.5983(3) 0.6241(3) 0.90343(18) 0.0276(11) Uani 1 1 d . . .
H27 H 0.5774 0.5699 0.9235 0.033 Uiso 1 1 calc R . .
C28 C 0.4951(3) 0.6072(3) 0.86341(19) 0.0302(11) Uani 1 1 d . . .
H28A H 0.4436 0.6172 0.8854 0.036 Uiso 1 1 calc R . .
H28B H 0.5144 0.6557 0.8401 0.036 Uiso 1 1 calc R . .
C29 C 0.3354(3) 0.4875(3) 0.79850(19) 0.0289(11) Uani 1 1 d . . .
H29A H 0.3419 0.5301 0.7719 0.035 Uiso 1 1 calc R . .
H29B H 0.2956 0.5034 0.8264 0.035 Uiso 1 1 calc R . .
C31 C 0.0910(3) 0.4815(4) 0.82632(19) 0.0300(11) Uani 1 1 d . . .
H31 H 0.1316 0.5506 0.8447 0.036 Uiso 1 1 calc R . .
C32 C 0.0760(4) 0.4053(4) 0.8508(2) 0.0331(12) Uani 1 1 d . . .
H32 H 0.1032 0.4100 0.8892 0.040 Uiso 1 1 calc R . .
C33 C 0.0125(4) 0.3194(4) 0.8073(2) 0.0346(12) Uani 1 1 d . . .
H33 H -0.0115 0.2539 0.8120 0.042 Uiso 1 1 calc R . .
C34 C -0.0947(4) 0.5594(4) 0.7039(2) 0.0388(13) Uani 1 1 d . . .
H34 H -0.0473 0.6278 0.7218 0.047 Uiso 1 1 calc R . .
C35 C -0.2001(4) 0.5201(4) 0.6720(2) 0.0419(13) Uani 1 1 d . . .
H35 H -0.2405 0.5551 0.6634 0.050 Uiso 1 1 calc R . .
C36 C -0.2353(4) 0.4192(4) 0.6552(2) 0.0328(12) Uani 1 1 d . . .
H36 H -0.3068 0.3721 0.6330 0.039 Uiso 1 1 calc R . .
C37 C 0.0379(3) 0.4917(3) 0.72658(18) 0.0245(10) Uani 1 1 d . . .
H37 H 0.0897 0.5639 0.7436 0.029 Uiso 1 1 calc R . .
C38 C 0.0814(3) 0.4551(3) 0.67860(18) 0.0264(10) Uani 1 1 d . . .
H38A H 0.0484 0.3815 0.6683 0.032 Uiso 1 1 calc R . .
H38B H 0.0635 0.4766 0.6446 0.032 Uiso 1 1 calc R . .
C39 C 0.2450(3) 0.4356(3) 0.67693(19) 0.0255(10) Uani 1 1 d . . .
H39A H 0.3254 0.4769 0.6817 0.031 Uiso 1 1 calc R . .
H39B H 0.2115 0.4055 0.6358 0.031 Uiso 1 1 calc R . .
C41 C 0.5148(4) 0.2194(4) 0.5327(2) 0.0335(12) Uani 1 1 d . . .
H41 H 0.5153 0.2460 0.5006 0.040 Uiso 1 1 calc R . .
C42 C 0.5606(4) 0.1593(4) 0.5437(2) 0.0423(14) Uani 1 1 d . . .
H42 H 0.5988 0.1350 0.5207 0.051 Uiso 1 1 calc R . .
C43 C 0.5403(4) 0.1407(4) 0.5951(2) 0.0397(13) Uani 1 1 d . . .
H43 H 0.5645 0.1016 0.6136 0.048 Uiso 1 1 calc R . .
C44 C 0.4966(4) 0.4717(4) 0.6149(2) 0.0349(12) Uani 1 1 d . . .
H44 H 0.4907 0.4866 0.5791 0.042 Uiso 1 1 calc R . .
C45 C 0.5434(4) 0.5390(4) 0.6665(2) 0.0395(13) Uani 1 1 d . . .
H45 H 0.5763 0.6096 0.6741 0.047 Uiso 1 1 calc R . .
C46 C 0.5325(4) 0.4823(4) 0.7057(2) 0.0361(12) Uani 1 1 d . . .
H46 H 0.5579 0.5091 0.7457 0.043 Uiso 1 1 calc R . .
C47 C 0.4014(3) 0.2853(3) 0.58171(18) 0.0248(10) Uani 1 1 d . . .
H47 H 0.3846 0.2990 0.5443 0.030 Uiso 1 1 calc R . .
C48 C 0.2919(3) 0.2194(3) 0.59383(19) 0.0286(11) Uani 1 1 d . . .
H48A H 0.2566 0.1529 0.5665 0.034 Uiso 1 1 calc R . .
H48B H 0.3036 0.2109 0.6327 0.034 Uiso 1 1 calc R . .
C49 C 0.1309(3) 0.2273(3) 0.61270(18) 0.0278(11) Uani 1 1 d . . .
H49A H 0.0914 0.1541 0.5974 0.033 Uiso 1 1 calc R . .
H49B H 0.0796 0.2544 0.6017 0.033 Uiso 1 1 calc R . .
C51 C -0.2477(4) 0.0083(4) 0.5323(2) 0.0393(13) Uani 1 1 d . . .
H51 H -0.2838 -0.0617 0.5162 0.047 Uiso 1 1 calc R . .
C52 C -0.2235(4) 0.0789(4) 0.5034(2) 0.0459(14) Uani 1 1 d . . .
H52 H -0.2391 0.0692 0.4634 0.055 Uiso 1 1 calc R . .
C53 C -0.1712(4) 0.1682(4) 0.5446(2) 0.0417(13) Uani 1 1 d . . .
H53 H -0.1441 0.2317 0.5368 0.050 Uiso 1 1 calc R . .
C54 C -0.3983(4) -0.0579(3) 0.6617(2) 0.0348(12) Uani 1 1 d . . .
H54 H -0.4293 -0.1249 0.6398 0.042 Uiso 1 1 calc R . .
C55 C -0.4472(4) -0.0179(4) 0.6962(2) 0.0414(13) Uani 1 1 d . . .
H55 H -0.5189 -0.0507 0.7030 0.050 Uiso 1 1 calc R . .
C56 C -0.3704(4) 0.0803(4) 0.7192(2) 0.0371(12) Uani 1 1 d . . .
H56 H -0.3818 0.1266 0.7454 0.045 Uiso 1 1 calc R . .
C57 C -0.2157(3) 0.0091(3) 0.63486(19) 0.0276(11) Uani 1 1 d . . .
H57 H -0.2393 -0.0631 0.6186 0.033 Uiso 1 1 calc R . .
C58 C -0.1033(3) 0.0522(3) 0.67496(19) 0.0265(10) Uani 1 1 d . . .
H58A H -0.0779 0.1231 0.6941 0.032 Uiso 1 1 calc R . .
H58B H -0.1063 0.0151 0.7042 0.032 Uiso 1 1 calc R . .
C59 C 0.0764(3) 0.0690(3) 0.6726(2) 0.0304(11) Uani 1 1 d . . .
H59A H 0.1189 0.0539 0.6461 0.036 Uiso 1 1 calc R . .
H59B H 0.0692 0.0269 0.6994 0.036 Uiso 1 1 calc R . .
C61 C -0.0273(4) -0.1540(3) 0.7454(2) 0.0403(13) Uani 1 1 d . . .
H61 H 0.0416 -0.1531 0.7428 0.048 Uiso 1 1 calc R . .
C62 C -0.1216(5) -0.1993(4) 0.7035(2) 0.0468(14) Uani 1 1 d . . .
H62 H -0.1325 -0.2365 0.6660 0.056 Uiso 1 1 calc R . .
C63 C -0.1983(4) -0.1792(4) 0.7276(2) 0.0438(14) Uani 1 1 d . . .
H63 H -0.2727 -0.2023 0.7083 0.053 Uiso 1 1 calc R . .
C64 C 0.0772(4) -0.1091(4) 0.9242(2) 0.0437(13) Uani 1 1 d . . .
H64 H 0.1435 -0.1092 0.9171 0.052 Uiso 1 1 calc R . .
C65 C 0.0304(5) -0.1349(4) 0.9678(2) 0.0513(15) Uani 1 1 d . . .
H65 H 0.0577 -0.1565 0.9974 0.062 Uiso 1 1 calc R . .
C66 C -0.0647(4) -0.1235(4) 0.9607(2) 0.0435(13) Uani 1 1 d . . .
H66 H -0.1141 -0.1369 0.9853 0.052 Uiso 1 1 calc R . .
C67 C 0.0286(4) -0.0435(3) 0.84371(19) 0.0296(11) Uani 1 1 d . . .
H67 H 0.1037 -0.0328 0.8390 0.036 Uiso 1 1 calc R . .
C68 C 0.0291(4) 0.0581(3) 0.85426(19) 0.0306(11) Uani 1 1 d . . .
H68A H -0.0422 0.0507 0.8625 0.037 Uiso 1 1 calc R . .
H68B H 0.0884 0.1044 0.8880 0.037 Uiso 1 1 calc R . .
C69 C 0.1540(3) 0.1254(3) 0.7970(2) 0.0287(11) Uani 1 1 d . . .
H69A H 0.1557 0.0657 0.7749 0.034 Uiso 1 1 calc R . .
H69B H 0.2092 0.1512 0.8336 0.034 Uiso 1 1 calc R . .
C71 C -0.5179(5) -0.2614(4) 0.7450(2) 0.0572(16) Uani 1 1 d . . .
H71A H -0.4917 -0.2331 0.7139 0.086 Uiso 1 1 calc R . .
H71B H -0.5955 -0.3116 0.7314 0.086 Uiso 1 1 calc R . .
H71C H -0.4733 -0.2925 0.7583 0.086 Uiso 1 1 calc R . .
C72 C -0.5078(4) -0.1812(4) 0.7924(3) 0.0550(16) Uani 1 1 d . . .
H72A H -0.5550 -0.1512 0.7797 0.066 Uiso 1 1 calc R . .
H72B H -0.5325 -0.2090 0.8243 0.066 Uiso 1 1 calc R . .
C73 C -0.3802(5) -0.0182(4) 0.8495(3) 0.0583(16) Uani 1 1 d . . .
H73A H -0.4086 -0.0351 0.8832 0.070 Uiso 1 1 calc R . .
H73B H -0.4222 0.0116 0.8310 0.070 Uiso 1 1 calc R . .
C74 C -0.2596(5) 0.0548(4) 0.8675(3) 0.0696(19) Uani 1 1 d . . .
H74A H -0.2190 0.0263 0.8878 0.104 Uiso 1 1 calc R . .
H74B H -0.2498 0.1165 0.8927 0.104 Uiso 1 1 calc R . .
H74C H -0.2312 0.0692 0.8340 0.104 Uiso 1 1 calc R . .
N11 N 0.6329(3) 0.3122(3) 0.79272(16) 0.0318(9) Uani 1 1 d . . .
N12 N 0.6098(3) 0.2767(3) 0.83872(15) 0.0269(9) Uani 1 1 d . . .
N13 N 0.3925(3) 0.1422(3) 0.75197(16) 0.0306(9) Uani 1 1 d . . .
N14 N 0.4230(3) 0.1461(3) 0.80752(16) 0.0260(9) Uani 1 1 d . . .
N21 N 0.6592(3) 0.8035(3) 0.93043(16) 0.0350(10) Uani 1 1 d . . .
N22 N 0.6399(3) 0.7189(3) 0.94607(16) 0.0294(9) Uani 1 1 d . . .
N23 N 0.7054(3) 0.6675(3) 0.83250(16) 0.0305(9) Uani 1 1 d . . .
N24 N 0.6820(3) 0.6206(3) 0.87416(15) 0.0288(9) Uani 1 1 d . . .
N31 N -0.0109(3) 0.3395(3) 0.75844(16) 0.0286(9) Uani 1 1 d . . .
N32 N 0.0374(3) 0.4409(3) 0.77125(15) 0.0241(8) Uani 1 1 d . . .
N33 N -0.1560(3) 0.3961(3) 0.67404(16) 0.0300(9) Uani 1 1 d . . .
N34 N -0.0708(3) 0.4840(3) 0.70507(15) 0.0247(8) Uani 1 1 d . . .
N41 N 0.4823(3) 0.1847(3) 0.61523(16) 0.0343(10) Uani 1 1 d . . .
N42 N 0.4687(3) 0.2333(3) 0.57621(15) 0.0262(9) Uani 1 1 d . . .
N43 N 0.4820(3) 0.3855(3) 0.67979(15) 0.0269(9) Uani 1 1 d . . .
N44 N 0.4601(3) 0.3803(3) 0.62375(15) 0.0237(8) Uani 1 1 d . . .
N51 N -0.1634(3) 0.1544(3) 0.59649(17) 0.0331(10) Uani 1 1 d . . .
N52 N -0.2118(3) 0.0544(3) 0.58753(16) 0.0283(9) Uani 1 1 d . . .
N53 N -0.2782(3) 0.1027(3) 0.70045(16) 0.0320(9) Uani 1 1 d . . .
N54 N -0.2982(3) 0.0155(3) 0.66479(15) 0.0283(9) Uani 1 1 d . . .
N61 N -0.1552(3) -0.1237(3) 0.78110(17) 0.0339(10) Uani 1 1 d . . .
N62 N -0.0502(3) -0.1108(3) 0.79114(16) 0.0303(9) Uani 1 1 d . . .
N63 N -0.0778(3) -0.0912(3) 0.91496(17) 0.0373(10) Uani 1 1 d . . .
N64 N 0.0099(3) -0.0834(3) 0.89292(16) 0.0337(10) Uani 1 1 d . . .
O1 O 0.3632(2) 0.2854(2) 0.87169(12) 0.0272(7) Uani 1 1 d . . .
O2 O 0.4436(2) 0.5090(2) 0.82768(12) 0.0246(7) Uani 1 1 d . . .
O3 O 0.1973(2) 0.4980(2) 0.69918(12) 0.0256(7) Uani 1 1 d . . .
O4 O 0.2247(2) 0.2674(2) 0.58826(12) 0.0278(7) Uani 1 1 d . . .
O5 O -0.0319(2) 0.0425(2) 0.64074(13) 0.0305(7) Uani 1 1 d . . .
O6 O 0.0457(2) 0.0994(2) 0.80733(13) 0.0289(7) Uani 1 1 d . . .
O7 O -0.3945(3) -0.1068(3) 0.81054(15) 0.0472(9) Uani 1 1 d . . .
B1 B 0.8212(5) 0.2452(4) 0.1839(3) 0.0439(16) Uani 1 1 d D . .
F11 F 0.7510(3) 0.2875(3) 0.17835(17) 0.0809(11) Uani 1 1 d D . .
F12 F 0.7689(3) 0.1473(2) 0.15280(14) 0.0658(9) Uani 1 1 d D . .
F13 F 0.9140(3) 0.3002(2) 0.16728(17) 0.0820(12) Uani 1 1 d D . .
F14 F 0.8489(3) 0.2505(2) 0.24119(15) 0.0732(10) Uani 1 1 d D . .
B2 B 0.3626(5) 0.2998(4) 0.4293(2) 0.0394(15) Uani 1 1 d . . .
F21 F 0.3066(2) 0.2160(2) 0.45016(12) 0.0534(8) Uani 1 1 d . . .
F22 F 0.4484(2) 0.3713(2) 0.47197(12) 0.0496(8) Uani 1 1 d . . .
F23 F 0.4003(3) 0.2693(2) 0.38429(13) 0.0662(10) Uani 1 1 d . . .
F24 F 0.2899(3) 0.3355(2) 0.41236(13) 0.0622(9) Uani 1 1 d . . .
B3A B 0.6791(6) 0.4429(6) 0.0080(3) 0.0443(18) Uani 0.822(9) 1 d PD A 1
F31A F 0.6949(5) 0.4420(5) 0.06370(19) 0.0636(17) Uani 0.822(9) 1 d PD A 1
F32A F 0.6087(4) 0.3491(4) -0.02474(18) 0.0682(16) Uani 0.822(9) 1 d PD A 1
F33A F 0.6347(6) 0.5056(5) -0.0004(3) 0.122(3) Uani 0.822(9) 1 d PD A 1
F34A F 0.7781(4) 0.4752(4) -0.0079(2) 0.086(2) Uani 0.822(9) 1 d PD A 1
B3B B 0.6766(16) 0.4615(15) 0.0150(10) 0.0443(18) Uani 0.178(9) 1 d PD A 2
F31B F 0.705(3) 0.416(2) 0.0525(13) 0.109(18) Uiso 0.178(9) 1 d PD A 2
F32B F 0.640(2) 0.401(2) -0.0388(10) 0.102(11) Uiso 0.178(9) 1 d PD A 2
F33B F 0.5935(15) 0.4812(16) 0.0279(10) 0.070(8) Uiso 0.178(9) 1 d PD A 2
F34B F 0.7644(15) 0.5496(15) 0.0155(9) 0.078(8) Uiso 0.178(9) 1 d PD A 2
N81 N 0.5310(5) 0.0926(5) 0.9453(2) 0.089(2) Uani 1 1 d D . .
C81 C 0.5698(5) 0.1342(5) 0.9912(3) 0.0601(17) Uani 1 1 d D . .
C82 C 0.6141(6) 0.1864(5) 1.0496(3) 0.086(2) Uani 1 1 d D . .
H82A H 0.5539 0.1837 1.0678 0.129 Uiso 1 1 calc R . .
H82B H 0.6653 0.2560 1.0530 0.129 Uiso 1 1 calc R . .
H82C H 0.6536 0.1555 1.0683 0.129 Uiso 1 1 calc R . .
N82 N 0.0499(7) 0.7071(6) 0.0491(4) 0.137(3) Uiso 1 1 d . . .
C83 C 0.0490(7) 0.6560(7) 0.0069(4) 0.102(3) Uiso 1 1 d . . .
C84 C 0.0317(7) 0.5924(6) -0.0438(4) 0.114(3) Uiso 1 1 d . . .
H84A H -0.0449 0.5397 -0.0544 0.171 Uiso 1 1 calc R . .
H84B H 0.0821 0.5626 -0.0404 0.171 Uiso 1 1 calc R . .
H84C H 0.0453 0.6291 -0.0730 0.171 Uiso 1 1 calc R . .
N83 N 0.0769(8) 0.4126(7) 0.5307(4) 0.149(3) Uiso 1 1 d . . .
C85 C 0.1579(10) 0.4563(8) 0.5195(4) 0.130(3) Uiso 1 1 d . . .
C86 C 0.2669(10) 0.5120(8) 0.5024(5) 0.172(5) Uiso 1 1 d . . .
H86A H 0.2972 0.4660 0.4910 0.258 Uiso 1 1 calc R . .
H86B H 0.3197 0.5668 0.5347 0.258 Uiso 1 1 calc R . .
H86C H 0.2532 0.5389 0.4706 0.258 Uiso 1 1 calc R . .
N84 N 0.6637(8) 0.2299(7) 0.4271(4) 0.158(3) Uiso 1 1 d . . .
C87 C 0.7200(9) 0.2632(7) 0.3982(4) 0.121(3) Uiso 1 1 d . . .
C88 C 0.7915(8) 0.3038(7) 0.3616(4) 0.126(3) Uiso 1 1 d . . .
H88A H 0.7907 0.3655 0.3569 0.189 Uiso 1 1 calc R . .
H88B H 0.7655 0.2555 0.3245 0.189 Uiso 1 1 calc R . .
H88C H 0.8670 0.3178 0.3786 0.189 Uiso 1 1 calc R . .
N85 N 0.8954(5) 0.1496(5) 0.3764(3) 0.0631(18) Uiso 0.75 1 d PD B 3
C89 C 0.9642(6) 0.1596(5) 0.4109(3) 0.0463(18) Uiso 0.75 1 d PD B 3
C90 C 1.0509(13) 0.1675(10) 0.4534(7) 0.082(2) Uiso 0.75 1 d PD B 3
H90A H 1.0361 0.1010 0.4575 0.123 Uiso 0.75 1 calc PR B 3
H90B H 1.0550 0.2091 0.4896 0.123 Uiso 0.75 1 calc PR B 3
H90C H 1.1212 0.1978 0.4422 0.123 Uiso 0.75 1 calc PR B 3
N86 N 1.055(3) 0.184(2) 0.4563(18) 0.082(2) Uiso 0.25 1 d PD C 4
C91 C 1.030(3) 0.112(2) 0.4698(14) 0.096(10) Uiso 0.25 1 d PD C 4
C92 C 1.009(2) 0.0269(18) 0.4905(12) 0.074(8) Uiso 0.25 1 d PD . 4
H92A H 0.9313 -0.0095 0.4891 0.111 Uiso 0.25 1 d PR . 4
H92B H 1.0318 -0.0154 0.4680 0.111 Uiso 0.25 1 d PR . 4
H92C H 1.0500 0.0485 0.5291 0.111 Uiso 0.25 1 d PR . 4

loop_
_atom_site_aniso_label
_atom_site_aniso_U_11
_atom_site_aniso_U_22
_atom_site_aniso_U_33
_atom_site_aniso_U_23
_atom_site_aniso_U_13
_atom_site_aniso_U_12
Ag1 0.0540(3) 0.0580(3) 0.0309(2) 0.0215(2) 0.0103(2) 0.0283(2)
Ag2 0.0372(2) 0.0236(2) 0.0552(3) 0.00417(18) 0.00589(19) 0.01104(18)
Ag3 0.0348(2) 0.0332(2) 0.0382(2) 0.01294(18) 0.01224(18) 0.01560(18)
C1 0.013(2) 0.031(3) 0.024(3) 0.009(2) 0.0087(19) 0.014(2)
C2 0.015(2) 0.023(2) 0.027(3) 0.004(2) 0.0072(19) 0.0108(19)
C3 0.015(2) 0.028(2) 0.024(3) 0.007(2) 0.0072(19) 0.013(2)
C4 0.011(2) 0.031(3) 0.027(3) 0.006(2) 0.0067(19) 0.014(2)
C5 0.013(2) 0.026(2) 0.033(3) 0.004(2) 0.007(2) 0.011(2)
C6 0.013(2) 0.030(3) 0.032(3) 0.009(2) 0.009(2) 0.015(2)
C11 0.031(3) 0.047(3) 0.037(3) 0.006(2) 0.000(2) 0.024(3)
C12 0.021(3) 0.061(4) 0.043(3) 0.003(3) 0.006(2) 0.021(3)
C13 0.025(3) 0.038(3) 0.043(3) 0.000(2) 0.016(2) 0.009(2)
C14 0.031(3) 0.038(3) 0.049(3) 0.019(3) 0.016(3) 0.023(2)
C15 0.028(3) 0.028(3) 0.058(4) 0.007(3) 0.009(3) 0.015(2)
C16 0.024(3) 0.037(3) 0.041(3) 0.003(3) 0.006(2) 0.017(2)
C17 0.018(2) 0.036(3) 0.026(3) 0.011(2) 0.009(2) 0.014(2)
C18 0.023(2) 0.026(2) 0.025(3) 0.006(2) 0.005(2) 0.011(2)
C19 0.022(2) 0.036(3) 0.031(3) 0.011(2) 0.012(2) 0.020(2)
C21 0.031(3) 0.045(3) 0.022(3) 0.007(2) 0.005(2) 0.012(2)
C22 0.035(3) 0.052(4) 0.027(3) 0.000(3) 0.007(2) 0.017(3)
C23 0.036(3) 0.036(3) 0.041(3) -0.004(3) 0.007(3) 0.010(2)
C24 0.034(3) 0.044(3) 0.057(4) 0.024(3) 0.011(3) 0.022(3)
C25 0.033(3) 0.049(3) 0.059(4) 0.017(3) 0.015(3) 0.023(3)
C26 0.038(3) 0.028(3) 0.041(3) 0.005(2) 0.017(3) 0.010(2)
C27 0.024(3) 0.028(3) 0.024(3) 0.005(2) 0.005(2) 0.007(2)
C28 0.022(3) 0.030(3) 0.034(3) 0.006(2) 0.003(2) 0.010(2)
C29 0.021(2) 0.033(3) 0.034(3) 0.009(2) 0.002(2) 0.014(2)
C31 0.019(2) 0.041(3) 0.028(3) 0.003(2) 0.005(2) 0.014(2)
C32 0.023(3) 0.048(3) 0.034(3) 0.017(3) 0.009(2) 0.018(2)
C33 0.028(3) 0.040(3) 0.051(3) 0.022(3) 0.018(2) 0.023(2)
C34 0.032(3) 0.030(3) 0.056(4) 0.003(2) 0.007(3) 0.019(2)
C35 0.032(3) 0.042(3) 0.058(4) 0.007(3) 0.003(3) 0.027(3)
C36 0.021(3) 0.039(3) 0.038(3) 0.011(2) 0.003(2) 0.014(2)
C37 0.018(2) 0.022(2) 0.031(3) 0.007(2) 0.006(2) 0.008(2)
C38 0.019(2) 0.031(3) 0.029(3) 0.008(2) 0.005(2) 0.012(2)
C39 0.017(2) 0.034(3) 0.031(3) 0.012(2) 0.010(2) 0.013(2)
C41 0.025(3) 0.048(3) 0.028(3) 0.005(2) 0.012(2) 0.018(2)
C42 0.034(3) 0.061(4) 0.038(3) -0.002(3) 0.009(2) 0.033(3)
C43 0.037(3) 0.045(3) 0.044(3) 0.004(3) 0.001(3) 0.029(3)
C44 0.035(3) 0.039(3) 0.046(3) 0.024(3) 0.021(3) 0.022(3)
C45 0.032(3) 0.030(3) 0.055(4) 0.008(3) 0.020(3) 0.012(2)
C46 0.023(3) 0.041(3) 0.037(3) -0.003(3) 0.006(2) 0.013(2)
C47 0.025(2) 0.034(3) 0.021(3) 0.007(2) 0.007(2) 0.017(2)
C48 0.028(3) 0.030(3) 0.029(3) 0.004(2) 0.007(2) 0.015(2)
C49 0.019(2) 0.033(3) 0.033(3) 0.004(2) 0.008(2) 0.014(2)
C51 0.033(3) 0.044(3) 0.034(3) 0.001(3) 0.009(2) 0.015(3)
C52 0.043(3) 0.070(4) 0.030(3) 0.011(3) 0.011(3) 0.031(3)
C53 0.036(3) 0.055(4) 0.049(4) 0.025(3) 0.018(3) 0.029(3)
C54 0.029(3) 0.024(3) 0.047(3) 0.009(2) 0.011(2) 0.007(2)
C55 0.034(3) 0.040(3) 0.061(4) 0.022(3) 0.024(3) 0.020(3)
C56 0.045(3) 0.035(3) 0.042(3) 0.014(2) 0.022(3) 0.023(3)
C57 0.023(2) 0.023(2) 0.035(3) 0.002(2) 0.006(2) 0.011(2)
C58 0.024(3) 0.023(2) 0.032(3) 0.005(2) 0.005(2) 0.011(2)
C59 0.023(3) 0.029(3) 0.039(3) 0.004(2) 0.003(2) 0.015(2)
C61 0.051(3) 0.031(3) 0.039(3) 0.009(2) 0.017(3) 0.016(3)
C62 0.061(4) 0.037(3) 0.030(3) 0.007(2) 0.011(3) 0.012(3)
C63 0.044(3) 0.034(3) 0.036(3) 0.014(3) -0.002(3) 0.003(3)
C64 0.046(3) 0.045(3) 0.044(4) 0.012(3) 0.003(3) 0.026(3)
C65 0.065(4) 0.045(3) 0.043(4) 0.019(3) 0.004(3) 0.025(3)
C66 0.049(3) 0.042(3) 0.036(3) 0.016(3) 0.009(3) 0.014(3)
C67 0.025(3) 0.028(3) 0.032(3) 0.008(2) 0.006(2) 0.008(2)
C68 0.031(3) 0.030(3) 0.033(3) 0.012(2) 0.011(2) 0.013(2)
C69 0.020(2) 0.030(3) 0.038(3) 0.014(2) 0.007(2) 0.010(2)
C71 0.065(4) 0.050(4) 0.056(4) 0.021(3) 0.011(3) 0.023(3)
C72 0.043(4) 0.055(4) 0.069(4) 0.024(3) 0.010(3) 0.021(3)
C73 0.059(4) 0.056(4) 0.072(4) 0.010(3) 0.013(3) 0.042(3)
C74 0.058(4) 0.042(4) 0.096(5) 0.005(3) -0.006(4) 0.023(3)
N11 0.032(2) 0.039(2) 0.026(2) 0.0079(19) 0.0103(18) 0.017(2)
N12 0.023(2) 0.035(2) 0.028(2) 0.0089(18) 0.0083(17) 0.0168(18)
N13 0.024(2) 0.037(2) 0.031(2) 0.0059(19) 0.0045(18) 0.0152(19)
N14 0.019(2) 0.029(2) 0.033(2) 0.0096(18) 0.0095(17) 0.0116(18)
N21 0.038(2) 0.028(2) 0.027(2) 0.0049(19) 0.0041(19) 0.0062(19)
N22 0.024(2) 0.028(2) 0.027(2) 0.0061(18) 0.0041(17) 0.0048(18)
N23 0.033(2) 0.032(2) 0.029(2) 0.0138(19) 0.0123(19) 0.0132(19)
N24 0.024(2) 0.029(2) 0.029(2) 0.0058(18) 0.0030(18) 0.0099(18)
N31 0.023(2) 0.031(2) 0.037(2) 0.0144(19) 0.0092(18) 0.0135(18)
N32 0.019(2) 0.027(2) 0.029(2) 0.0091(17) 0.0080(17) 0.0117(17)
N33 0.024(2) 0.025(2) 0.038(2) 0.0091(18) 0.0018(18) 0.0099(18)
N34 0.018(2) 0.023(2) 0.032(2) 0.0052(17) 0.0024(17) 0.0101(17)
N41 0.040(2) 0.040(2) 0.030(2) 0.0091(19) 0.0098(19) 0.024(2)
N42 0.025(2) 0.036(2) 0.023(2) 0.0082(18) 0.0074(17) 0.0180(18)
N43 0.025(2) 0.030(2) 0.025(2) 0.0040(18) 0.0057(17) 0.0126(18)
N44 0.022(2) 0.024(2) 0.025(2) 0.0071(17) 0.0067(17) 0.0099(17)
N51 0.030(2) 0.030(2) 0.039(3) 0.0084(19) 0.0054(19) 0.0140(19)
N52 0.021(2) 0.032(2) 0.030(2) 0.0032(19) 0.0064(17) 0.0114(18)
N53 0.033(2) 0.025(2) 0.038(2) 0.0051(19) 0.0097(19) 0.0143(19)
N54 0.026(2) 0.025(2) 0.034(2) 0.0065(18) 0.0100(18) 0.0118(18)
N61 0.027(2) 0.033(2) 0.037(3) 0.013(2) 0.0061(19) 0.0079(19)
N62 0.028(2) 0.028(2) 0.032(2) 0.0093(18) 0.0092(19) 0.0096(19)
N63 0.035(2) 0.042(2) 0.032(3) 0.015(2) 0.011(2) 0.011(2)
N64 0.031(2) 0.033(2) 0.034(2) 0.0111(19) 0.0036(19) 0.0117(19)
O1 0.0225(17) 0.0401(18) 0.0289(18) 0.0161(15) 0.0107(14) 0.0193(15)
O2 0.0173(16) 0.0246(16) 0.0274(18) 0.0015(14) 0.0017(13) 0.0085(14)
O3 0.0174(16) 0.0277(17) 0.0352(19) 0.0080(14) 0.0070(14) 0.0132(14)
O4 0.0236(17) 0.0388(18) 0.0273(18) 0.0098(15) 0.0096(14) 0.0186(15)
O5 0.0183(17) 0.0314(18) 0.038(2) 0.0013(15) 0.0045(14) 0.0114(14)
O6 0.0224(17) 0.0325(18) 0.036(2) 0.0158(15) 0.0123(14) 0.0123(14)
O7 0.043(2) 0.048(2) 0.058(3) 0.0149(19) 0.0114(19) 0.0265(19)
B1 0.039(4) 0.034(4) 0.046(4) 0.008(3) 0.002(3) 0.009(3)
F11 0.052(2) 0.064(2) 0.121(3) 0.017(2) 0.007(2) 0.028(2)
F12 0.079(2) 0.0371(18) 0.064(2) 0.0040(16) 0.0237(19) 0.0127(17)
F13 0.077(3) 0.053(2) 0.112(3) 0.018(2) 0.058(2) 0.018(2)
F14 0.074(2) 0.051(2) 0.066(3) 0.0124(18) -0.0053(19) 0.0088(18)
B2 0.055(4) 0.034(3) 0.026(3) 0.008(3) 0.004(3) 0.019(3)
F21 0.057(2) 0.0351(17) 0.0469(19) 0.0089(14) -0.0050(15) 0.0073(15)
F22 0.059(2) 0.0351(16) 0.0382(18) 0.0106(14) 0.0044(15) 0.0084(15)
F23 0.111(3) 0.070(2) 0.040(2) 0.0125(17) 0.0211(19) 0.062(2)
F24 0.076(2) 0.058(2) 0.061(2) 0.0171(17) 0.0031(18) 0.0406(19)
B3A 0.046(4) 0.052(5) 0.033(5) 0.009(4) 0.001(3) 0.024(4)
F31A 0.077(4) 0.065(3) 0.023(2) 0.009(2) 0.011(2) 0.010(3)
F32A 0.062(3) 0.074(3) 0.041(3) -0.011(2) 0.000(2) 0.019(3)
F33A 0.173(7) 0.128(5) 0.131(6) 0.062(4) 0.048(5) 0.115(5)
F34A 0.057(3) 0.112(5) 0.081(4) 0.035(3) 0.031(3) 0.023(3)
B3B 0.046(4) 0.052(5) 0.033(5) 0.009(4) 0.001(3) 0.024(4)
N81 0.125(6) 0.111(5) 0.055(4) 0.005(4) 0.006(4) 0.085(5)
C81 0.079(5) 0.077(5) 0.041(4) 0.012(3) 0.012(4) 0.052(4)
C82 0.097(6) 0.093(5) 0.051(5) 0.011(4) -0.005(4) 0.036(5)

loop_
_atom_type_symbol
_atom_type_description
_atom_type_scat_dispersion_real
_atom_type_scat_dispersion_imag
_atom_type_scat_source
C C 0.0033 0.0016 'International Tables Vol C Tables 4.2.6.8 and 6.1.1.4'
H H 0.0000 0.0000 'International Tables Vol C Tables 4.2.6.8 and 6.1.1.4'
B B 0.0013 0.0007 'International Tables Vol C Tables 4.2.6.8 and 6.1.1.4'
N N 0.0061 0.0033 'International Tables Vol C Tables 4.2.6.8 and 6.1.1.4'
O O 0.0106 0.0060 'International Tables Vol C Tables 4.2.6.8 and 6.1.1.4'
F F 0.0171 0.0103 'International Tables Vol C Tables 4.2.6.8 and 6.1.1.4'
Ag Ag -0.8971 1.1015 'International Tables Vol C Tables 4.2.6.8 and 6.1.1.4'

loop_
_geom_angle_atom_site_label_1
_geom_angle_atom_site_label_2
_geom_angle_atom_site_label_3
_geom_angle
_geom_angle_site_symmetry_1
_geom_angle_site_symmetry_3
_geom_angle_publ_flag
N43 Ag1 N13 138.30(13) . . ?
N43 Ag1 N11 115.51(13) . . ?
N13 Ag1 N11 85.10(13) . . ?
N43 Ag1 N41 86.98(13) . . ?
N13 Ag1 N41 108.43(14) . . ?
N11 Ag1 N41 128.92(13) . . ?
N33 Ag2 N51 112.20(14) . . ?
N33 Ag2 N31 87.37(13) . . ?
N51 Ag2 N31 126.94(13) . . ?
N33 Ag2 N53 138.40(13) . . ?
N51 Ag2 N53 88.38(13) . . ?
N31 Ag2 N53 109.25(13) . . ?
N61 Ag3 N21 170.77(13) . 1_445 ?
N61 Ag3 N23 94.47(13) . 1_445 ?
N21 Ag3 N23 83.80(13) 1_445 1_445 ?
N61 Ag3 N63 82.79(13) . . ?
N21 Ag3 N63 88.37(13) 1_445 . ?
N23 Ag3 N63 96.12(13) 1_445 . ?
N61 Ag3 O7 93.79(12) . . ?
N21 Ag3 O7 94.68(13) 1_445 . ?
N23 Ag3 O7 123.97(12) 1_445 . ?
N63 Ag3 O7 139.90(13) . . ?
C2 C1 C6 120.6(4) . . ?
C2 C1 C19 121.0(4) . . ?
C6 C1 C19 118.4(4) . . ?
C1 C2 C3 119.7(4) . . ?
C1 C2 C29 120.3(4) . . ?
C3 C2 C29 119.9(4) . . ?
C2 C3 C4 119.9(4) . . ?
C2 C3 C39 119.5(4) . . ?
C4 C3 C39 120.6(4) . . ?
C5 C4 C3 119.7(4) . . ?
C5 C4 C49 121.5(4) . . ?
C3 C4 C49 118.7(4) . . ?
C6 C5 C4 120.2(4) . . ?
C6 C5 C59 120.5(4) . . ?
C4 C5 C59 119.2(4) . . ?
C5 C6 C1 119.9(4) . . ?
C5 C6 C69 121.1(4) . . ?
C1 C6 C69 119.0(4) . . ?
N12 C11 C12 106.9(5) . . ?
N12 C11 H11 126.5 . . ?
C12 C11 H11 126.5 . . ?
C11 C12 C13 105.7(4) . . ?
C11 C12 H12 127.1 . . ?
C13 C12 H12 127.1 . . ?
N11 C13 C12 111.4(4) . . ?
N11 C13 H13 124.3 . . ?
C12 C13 H13 124.3 . . ?
C15 C14 N14 107.2(4) . . ?
C15 C14 H14 126.4 . . ?
N14 C14 H14 126.4 . . ?
C14 C15 C16 105.6(4) . . ?
C14 C15 H15 127.2 . . ?
C16 C15 H15 127.2 . . ?
N13 C16 C15 112.0(5) . . ?
N13 C16 H16 124.0 . . ?
C15 C16 H16 124.0 . . ?
N12 C17 N14 111.7(3) . . ?
N12 C17 C18 110.7(3) . . ?
N14 C17 C18 112.9(3) . . ?
N12 C17 H17 107.0 . . ?
N14 C17 H17 107.0 . . ?
C18 C17 H17 107.0 . . ?
O1 C18 C17 106.7(3) . . ?
O1 C18 H18A 110.4 . . ?
C17 C18 H18A 110.4 . . ?
O1 C18 H18B 110.4 . . ?
C17 C18 H18B 110.4 . . ?
H18A C18 H18B 108.6 . . ?
O1 C19 C1 112.1(3) . . ?
O1 C19 H19A 109.2 . . ?
C1 C19 H19A 109.2 . . ?
O1 C19 H19B 109.2 . . ?
C1 C19 H19B 109.2 . . ?
H19A C19 H19B 107.9 . . ?
N22 C21 C22 107.6(5) . . ?
N22 C21 H21 126.2 . . ?
C22 C21 H21 126.2 . . ?
C21 C22 C23 104.7(4) . . ?
C21 C22 H22 127.6 . . ?
C23 C22 H22 127.6 . . ?
N21 C23 C22 111.8(5) . . ?
N21 C23 H23 124.1 . . ?
C22 C23 H23 124.1 . . ?
N24 C24 C25 105.7(4) . . ?
N24 C24 H24 127.1 . . ?
C25 C24 H24 127.1 . . ?
C24 C25 C26 106.2(5) . . ?
C24 C25 H25 126.9 . . ?
C26 C25 H25 126.9 . . ?
N23 C26 C25 111.6(5) . . ?
N23 C26 H26 124.2 . . ?
C25 C26 H26 124.2 . . ?
N24 C27 N22 111.6(3) . . ?
N24 C27 C28 112.6(4) . . ?
N22 C27 C28 108.9(4) . . ?
N24 C27 H27 107.9 . . ?
N22 C27 H27 107.9 . . ?
C28 C27 H27 107.9 . . ?
O2 C28 C27 109.7(3) . . ?
O2 C28 H28A 109.7 . . ?
C27 C28 H28A 109.7 . . ?
O2 C28 H28B 109.7 . . ?
C27 C28 H28B 109.7 . . ?
H28A C28 H28B 108.2 . . ?
O2 C29 C2 111.4(3) . . ?
O2 C29 H29A 109.4 . . ?
C2 C29 H29A 109.4 . . ?
O2 C29 H29B 109.4 . . ?
C2 C29 H29B 109.4 . . ?
H29A C29 H29B 108.0 . . ?
N32 C31 C32 107.3(4) . . ?
N32 C31 H31 126.3 . . ?
C32 C31 H31 126.3 . . ?
C31 C32 C33 105.1(4) . . ?
C31 C32 H32 127.5 . . ?
C33 C32 H32 127.5 . . ?
N31 C33 C32 111.9(4) . . ?
N31 C33 H33 124.0 . . ?
C32 C33 H33 124.0 . . ?
N34 C34 C35 107.4(4) . . ?
N34 C34 H34 126.3 . . ?
C35 C34 H34 126.3 . . ?
C34 C35 C36 105.4(4) . . ?
C34 C35 H35 127.3 . . ?
C36 C35 H35 127.3 . . ?
N33 C36 C35 111.1(4) . . ?
N33 C36 H36 124.4 . . ?
C35 C36 H36 124.4 . . ?
N32 C37 N34 112.3(3) . . ?
N32 C37 C38 111.5(3) . . ?
N34 C37 C38 110.9(3) . . ?
N32 C37 H37 107.3 . . ?
N34 C37 H37 107.3 . . ?
C38 C37 H37 107.3 . . ?
O3 C38 C37 106.0(3) . . ?
O3 C38 H38A 110.5 . . ?
C37 C38 H38A 110.5 . . ?
O3 C38 H38B 110.5 . . ?
C37 C38 H38B 110.5 . . ?
H38A C38 H38B 108.7 . . ?
O3 C39 C3 111.4(3) . . ?
O3 C39 H39A 109.3 . . ?
C3 C39 H39A 109.3 . . ?
O3 C39 H39B 109.3 . . ?
C3 C39 H39B 109.3 . . ?
H39A C39 H39B 108.0 . . ?
N42 C41 C42 106.1(4) . . ?
N42 C41 H41 126.9 . . ?
C42 C41 H41 126.9 . . ?
C41 C42 C43 106.2(4) . . ?
C41 C42 H42 126.9 . . ?
C43 C42 H42 126.9 . . ?
N41 C43 C42 111.1(4) . . ?
N41 C43 H43 124.5 . . ?
C42 C43 H43 124.5 . . ?
N44 C44 C45 107.5(4) . . ?
N44 C44 H44 126.2 . . ?
C45 C44 H44 126.2 . . ?
C44 C45 C46 105.1(4) . . ?
C44 C45 H45 127.4 . . ?
C46 C45 H45 127.4 . . ?
N43 C46 C45 111.0(4) . . ?
N43 C46 H46 124.5 . . ?
C45 C46 H46 124.5 . . ?
N44 C47 N42 111.8(3) . . ?
N44 C47 C48 112.0(3) . . ?
N42 C47 C48 110.6(3) . . ?
N44 C47 H47 107.4 . . ?
N42 C47 H47 107.4 . . ?
C48 C47 H47 107.4 . . ?
O4 C48 C47 106.8(3) . . ?
O4 C48 H48A 110.4 . . ?
C47 C48 H48A 110.4 . . ?
O4 C48 H48B 110.4 . . ?
C47 C48 H48B 110.4 . . ?
H48A C48 H48B 108.6 . . ?
O4 C49 C4 111.6(3) . . ?
O4 C49 H49A 109.3 . . ?
C4 C49 H49A 109.3 . . ?
O4 C49 H49B 109.3 . . ?
C4 C49 H49B 109.3 . . ?
H49A C49 H49B 108.0 . . ?
N52 C51 C52 107.7(5) . . ?
N52 C51 H51 126.2 . . ?
C52 C51 H51 126.2 . . ?
C51 C52 C53 105.0(5) . . ?
C51 C52 H52 127.5 . . ?
C53 C52 H52 127.5 . . ?
N51 C53 C52 111.6(5) . . ?
N51 C53 H53 124.2 . . ?
C52 C53 H53 124.2 . . ?
N54 C54 C55 106.8(4) . . ?
N54 C54 H54 126.6 . . ?
C55 C54 H54 126.6 . . ?
C54 C55 C56 105.3(4) . . ?
C54 C55 H55 127.4 . . ?
C56 C55 H55 127.4 . . ?
N53 C56 C55 112.1(4) . . ?
N53 C56 H56 124.0 . . ?
C55 C56 H56 124.0 . . ?
N52 C57 N54 111.3(3) . . ?
N52 C57 C58 112.1(4) . . ?
N54 C57 C58 111.5(4) . . ?
N52 C57 H57 107.2 . . ?
N54 C57 H57 107.2 . . ?
C58 C57 H57 107.2 . . ?
O5 C58 C57 105.6(3) . . ?
O5 C58 H58A 110.6 . . ?
C57 C58 H58A 110.6 . . ?
O5 C58 H58B 110.6 . . ?
C57 C58 H58B 110.6 . . ?
H58A C58 H58B 108.7 . . ?
O5 C59 C5 114.5(3) . . ?
O5 C59 H59A 108.6 . . ?
C5 C59 H59A 108.6 . . ?
O5 C59 H59B 108.6 . . ?
C5 C59 H59B 108.6 . . ?
H59A C59 H59B 107.6 . . ?
N62 C61 C62 106.9(5) . . ?
N62 C61 H61 126.6 . . ?
C62 C61 H61 126.6 . . ?
C61 C62 C63 104.9(5) . . ?
C61 C62 H62 127.6 . . ?
C63 C62 H62 127.6 . . ?
N61 C63 C62 112.0(5) . . ?
N61 C63 H63 124.0 . . ?
C62 C63 H63 124.0 . . ?
C65 C64 N64 105.8(5) . . ?
C65 C64 H64 127.1 . . ?
N64 C64 H64 127.1 . . ?
C64 C65 C66 106.6(5) . . ?
C64 C65 H65 126.7 . . ?
C66 C65 H65 126.7 . . ?
N63 C66 C65 111.0(5) . . ?
N63 C66 H66 124.5 . . ?
C65 C66 H66 124.5 . . ?
N64 C67 N62 113.3(4) . . ?
N64 C67 C68 110.2(4) . . ?
N62 C67 C68 110.8(4) . . ?
N64 C67 H67 107.4 . . ?
N62 C67 H67 107.4 . . ?
C68 C67 H67 107.4 . . ?
O6 C68 C67 112.3(4) . . ?
O6 C68 H68A 109.1 . . ?
C67 C68 H68A 109.1 . . ?
O6 C68 H68B 109.1 . . ?
C67 C68 H68B 109.1 . . ?
H68A C68 H68B 107.9 . . ?
O6 C69 C6 108.9(3) . . ?
O6 C69 H69A 109.9 . . ?
C6 C69 H69A 109.9 . . ?
O6 C69 H69B 109.9 . . ?
C6 C69 H69B 109.9 . . ?
H69A C69 H69B 108.3 . . ?
C72 C71 H71A 109.5 . . ?
C72 C71 H71B 109.5 . . ?
H71A C71 H71B 109.5 . . ?
C72 C71 H71C 109.5 . . ?
H71A C71 H71C 109.5 . . ?
H71B C71 H71C 109.5 . . ?
O7 C72 C71 108.8(5) . . ?
O7 C72 H72A 109.9 . . ?
C71 C72 H72A 109.9 . . ?
O7 C72 H72B 109.9 . . ?
C71 C72 H72B 109.9 . . ?
H72A C72 H72B 108.3 . . ?
O7 C73 C74 109.2(5) . . ?
O7 C73 H73A 109.8 . . ?
C74 C73 H73A 109.8 . . ?
O7 C73 H73B 109.8 . . ?
C74 C73 H73B 109.8 . . ?
H73A C73 H73B 108.3 . . ?
C73 C74 H74A 109.5 . . ?
C73 C74 H74B 109.5 . . ?
H74A C74 H74B 109.5 . . ?
C73 C74 H74C 109.5 . . ?
H74A C74 H74C 109.5 . . ?
H74B C74 H74C 109.5 . . ?
C13 N11 N12 104.3(4) . . ?
C13 N11 Ag1 131.5(3) . . ?
N12 N11 Ag1 120.4(3) . . ?
C11 N12 N11 111.6(4) . . ?
C11 N12 C17 127.5(4) . . ?
N11 N12 C17 120.8(3) . . ?
C16 N13 N14 104.5(4) . . ?
C16 N13 Ag1 128.2(3) . . ?
N14 N13 Ag1 122.3(3) . . ?
C14 N14 N13 110.6(4) . . ?
C14 N14 C17 128.5(4) . . ?
N13 N14 C17 120.9(4) . . ?
C23 N21 N22 103.9(4) . . ?
C23 N21 Ag3 124.7(3) . 1_665 ?
N22 N21 Ag3 121.5(3) . 1_665 ?
C21 N22 N21 112.0(4) . . ?
C21 N22 C27 126.6(4) . . ?
N21 N22 C27 120.8(4) . . ?
C26 N23 N24 104.1(4) . . ?
C26 N23 Ag3 114.0(3) . 1_665 ?
N24 N23 Ag3 118.1(3) . 1_665 ?
N23 N24 C24 112.4(4) . . ?
N23 N24 C27 120.5(4) . . ?
C24 N24 C27 127.1(4) . . ?
C33 N31 N32 104.3(4) . . ?
C33 N31 Ag2 130.2(3) . . ?
N32 N31 Ag2 119.1(3) . . ?
C31 N32 N31 111.3(4) . . ?
C31 N32 C37 127.9(4) . . ?
N31 N32 C37 120.4(3) . . ?
C36 N33 N34 104.8(4) . . ?
C36 N33 Ag2 132.0(3) . . ?
N34 N33 Ag2 120.8(3) . . ?
C34 N34 N33 111.3(3) . . ?
C34 N34 C37 126.6(4) . . ?
N33 N34 C37 121.1(3) . . ?
C43 N41 N42 104.2(4) . . ?
C43 N41 Ag1 129.9(3) . . ?
N42 N41 Ag1 115.6(3) . . ?
C41 N42 N41 112.4(4) . . ?
C41 N42 C47 127.1(4) . . ?
N41 N42 C47 120.3(3) . . ?
C46 N43 N44 105.2(4) . . ?
C46 N43 Ag1 127.6(3) . . ?
N44 N43 Ag1 122.5(3) . . ?
C44 N44 N43 111.2(4) . . ?
C44 N44 C47 127.6(4) . . ?
N43 N44 C47 121.2(3) . . ?
C53 N51 N52 104.1(4) . . ?
C53 N51 Ag2 131.4(3) . . ?
N52 N51 Ag2 118.0(3) . . ?
C51 N52 N51 111.6(4) . . ?
C51 N52 C57 127.5(4) . . ?
N51 N52 C57 120.8(4) . . ?
C56 N53 N54 103.7(4) . . ?
C56 N53 Ag2 130.1(3) . . ?
N54 N53 Ag2 117.5(3) . . ?
C54 N54 N53 112.1(4) . . ?
C54 N54 C57 127.2(4) . . ?
N53 N54 C57 120.7(4) . . ?
C63 N61 N62 103.7(4) . . ?
C63 N61 Ag3 119.5(3) . . ?
N62 N61 Ag3 120.2(3) . . ?
C61 N62 N61 112.5(4) . . ?
C61 N62 C67 126.6(4) . . ?
N61 N62 C67 120.3(4) . . ?
C66 N63 N64 104.4(4) . . ?
C66 N63 Ag3 120.3(3) . . ?
N64 N63 Ag3 119.4(3) . . ?
N63 N64 C64 112.2(4) . . ?
N63 N64 C67 120.8(4) . . ?
C64 N64 C67 126.8(4) . . ?
C18 O1 C19 115.1(3) . . ?
C28 O2 C29 108.7(3) . . ?
C38 O3 C39 113.6(3) . . ?
C48 O4 C49 112.4(3) . . ?
C58 O5 C59 113.5(3) . . ?
C68 O6 C69 112.9(3) . . ?
C72 O7 C73 112.4(4) . . ?
C72 O7 Ag3 115.9(3) . . ?
C73 O7 Ag3 109.0(3) . . ?
F13 B1 F12 112.2(5) . . ?
F13 B1 F11 108.4(5) . . ?
F12 B1 F11 110.1(4) . . ?
F13 B1 F14 109.3(5) . . ?
F12 B1 F14 109.9(5) . . ?
F11 B1 F14 106.8(5) . . ?
F22 B2 F23 111.0(5) . . ?
F22 B2 F24 109.8(4) . . ?
F23 B2 F24 110.7(4) . . ?
F22 B2 F21 108.6(4) . . ?
F23 B2 F21 107.8(4) . . ?
F24 B2 F21 109.0(5) . . ?
F31A B3A F32A 109.5(6) . . ?
F31A B3A F33A 110.1(7) . . ?
F32A B3A F33A 109.2(6) . . ?
F31A B3A F34A 110.0(6) . . ?
F32A B3A F34A 109.2(6) . . ?
F33A B3A F34A 108.9(7) . . ?
F33B B3B F31B 110.3(17) . . ?
F33B B3B F32B 107.9(16) . . ?
F31B B3B F32B 110.4(17) . . ?
F33B B3B F34B 108.3(16) . . ?
F31B B3B F34B 111.7(17) . . ?
F32B B3B F34B 108.1(16) . . ?
N81 C81 C82 177.4(7) . . ?
C81 C82 H82A 109.5 . . ?
C81 C82 H82B 109.5 . . ?
H82A C82 H82B 109.5 . . ?
C81 C82 H82C 109.5 . . ?
H82A C82 H82C 109.5 . . ?
H82B C82 H82C 109.5 . . ?
N82 C83 C84 171.5(10) . . ?
C83 C84 H84A 109.5 . . ?
C83 C84 H84B 109.5 . . ?
H84A C84 H84B 109.5 . . ?
C83 C84 H84C 109.5 . . ?
H84A C84 H84C 109.5 . . ?
H84B C84 H84C 109.5 . . ?
N83 C85 C86 177.8(12) . . ?
C85 C86 H86A 109.5 . . ?
C85 C86 H86B 109.5 . . ?
H86A C86 H86B 109.5 . . ?
C85 C86 H86C 109.5 . . ?
H86A C86 H86C 109.5 . . ?
H86B C86 H86C 109.5 . . ?
N84 C87 C88 179.0(12) . . ?
C87 C88 H88A 109.5 . . ?
C87 C88 H88B 109.5 . . ?
H88A C88 H88B 109.5 . . ?
C87 C88 H88C 109.5 . . ?
H88A C88 H88C 109.5 . . ?
H88B C88 H88C 109.5 . . ?
N85 C89 C90 177.1(11) . . ?
C89 C90 H90A 109.5 . . ?
C89 C90 H90B 109.5 . . ?
H90A C90 H90B 109.5 . . ?
C89 C90 H90C 109.5 . . ?
H90A C90 H90C 109.5 . . ?
H90B C90 H90C 109.5 . . ?
N86 C91 C92 174(4) . . ?
C92 C92 C91 171(5) 2_756 . ?
C92 C92 H92A 66.5 2_756 . ?
C91 C92 H92A 110.4 . . ?
C92 C92 H92B 78.8 2_756 . ?
C91 C92 H92B 109.7 . . ?
H92A C92 H92B 109.5 . . ?
C92 C92 H92C 66.7 2_756 . ?
C91 C92 H92C 108.4 . . ?
H92A C92 H92C 109.5 . . ?
H92B C92 H92C 109.5 . . ?

loop_
_geom_bond_atom_site_label_1
_geom_bond_atom_site_label_2
_geom_bond_distance
_geom_bond_site_symmetry_2
_geom_bond_publ_flag
Ag1 N43 2.234(4) . ?
Ag1 N13 2.263(4) . ?
Ag1 N11 2.324(4) . ?
Ag1 N41 2.424(4) . ?
Ag2 N33 2.282(4) . ?
Ag2 N51 2.310(4) . ?
Ag2 N31 2.311(4) . ?
Ag2 N53 2.313(4) . ?
Ag3 N61 2.391(4) . ?
Ag3 N21 2.396(4) 1_445 ?
Ag3 N23 2.410(4) 1_445 ?
Ag3 N63 2.457(4) . ?
Ag3 O7 2.483(3) . ?
C1 C2 1.398(6) . ?
C1 C6 1.402(6) . ?
C1 C19 1.526(6) . ?
C2 C3 1.406(6) . ?
C2 C29 1.517(6) . ?
C3 C4 1.410(6) . ?
C3 C39 1.517(6) . ?
C4 C5 1.408(6) . ?
C4 C49 1.509(6) . ?
C5 C6 1.394(6) . ?
C5 C59 1.524(6) . ?
C6 C69 1.504(6) . ?
C11 N12 1.345(5) . ?
C11 C12 1.360(7) . ?
C11 H11 0.9500 . ?
C12 C13 1.380(7) . ?
C12 H12 0.9500 . ?
C13 N11 1.333(6) . ?
C13 H13 0.9500 . ?
C14 C15 1.355(6) . ?
C14 N14 1.355(6) . ?
C14 H14 0.9500 . ?
C15 C16 1.368(7) . ?
C15 H15 0.9500 . ?
C16 N13 1.327(6) . ?
C16 H16 0.9500 . ?
C17 N12 1.450(5) . ?
C17 N14 1.454(5) . ?
C17 C18 1.521(6) . ?
C17 H17 1.0000 . ?
C18 O1 1.412(5) . ?
C18 H18A 0.9900 . ?
C18 H18B 0.9900 . ?
C19 O1 1.440(5) . ?
C19 H19A 0.9900 . ?
C19 H19B 0.9900 . ?
C21 N22 1.345(5) . ?
C21 C22 1.359(7) . ?
C21 H21 0.9500 . ?
C22 C23 1.389(7) . ?
C22 H22 0.9500 . ?
C23 N21 1.340(6) . ?
C23 H23 0.9500 . ?
C24 N24 1.361(6) . ?
C24 C25 1.366(7) . ?
C24 H24 0.9500 . ?
C25 C26 1.379(7) . ?
C25 H25 0.9500 . ?
C26 N23 1.338(6) . ?
C26 H26 0.9500 . ?
C27 N24 1.449(5) . ?
C27 N22 1.462(5) . ?
C27 C28 1.509(6) . ?
C27 H27 1.0000 . ?
C28 O2 1.417(5) . ?
C28 H28A 0.9900 . ?
C28 H28B 0.9900 . ?
C29 O2 1.433(5) . ?
C29 H29A 0.9900 . ?
C29 H29B 0.9900 . ?
C31 N32 1.348(5) . ?
C31 C32 1.361(6) . ?
C31 H31 0.9500 . ?
C32 C33 1.388(7) . ?
C32 H32 0.9500 . ?
C33 N31 1.326(6) . ?
C33 H33 0.9500 . ?
C34 N34 1.334(5) . ?
C34 C35 1.367(6) . ?
C34 H34 0.9500 . ?
C35 C36 1.374(6) . ?
C35 H35 0.9500 . ?
C36 N33 1.335(5) . ?
C36 H36 0.9500 . ?
C37 N32 1.456(5) . ?
C37 N34 1.464(5) . ?
C37 C38 1.516(6) . ?
C37 H37 1.0000 . ?
C38 O3 1.417(5) . ?
C38 H38A 0.9900 . ?
C38 H38B 0.9900 . ?
C39 O3 1.443(5) . ?
C39 H39A 0.9900 . ?
C39 H39B 0.9900 . ?
C41 N42 1.344(5) . ?
C41 C42 1.362(6) . ?
C41 H41 0.9500 . ?
C42 C43 1.382(7) . ?
C42 H42 0.9500 . ?
C43 N41 1.334(6) . ?
C43 H43 0.9500 . ?
C44 N44 1.346(5) . ?
C44 C45 1.360(7) . ?
C44 H44 0.9500 . ?
C45 C46 1.394(7) . ?
C45 H45 0.9500 . ?
C46 N43 1.330(6) . ?
C46 H46 0.9500 . ?
C47 N44 1.448(5) . ?
C47 N42 1.458(5) . ?
C47 C48 1.520(6) . ?
C47 H47 1.0000 . ?
C48 O4 1.411(5) . ?
C48 H48A 0.9900 . ?
C48 H48B 0.9900 . ?
C49 O4 1.436(5) . ?
C49 H49A 0.9900 . ?
C49 H49B 0.9900 . ?
C51 N52 1.334(6) . ?
C51 C52 1.349(7) . ?
C51 H51 0.9500 . ?
C52 C53 1.380(7) . ?
C52 H52 0.9500 . ?
C53 N51 1.329(6) . ?
C53 H53 0.9500 . ?
C54 N54 1.341(5) . ?
C54 C55 1.364(6) . ?
C54 H54 0.9500 . ?
C55 C56 1.378(7) . ?
C55 H55 0.9500 . ?
C56 N53 1.333(6) . ?
C56 H56 0.9500 . ?
C57 N52 1.455(6) . ?
C57 N54 1.456(5) . ?
C57 C58 1.516(6) . ?
C57 H57 1.0000 . ?
C58 O5 1.411(5) . ?
C58 H58A 0.9900 . ?
C58 H58B 0.9900 . ?
C59 O5 1.435(5) . ?
C59 H59A 0.9900 . ?
C59 H59B 0.9900 . ?
C61 N62 1.346(6) . ?
C61 C62 1.363(7) . ?
C61 H61 0.9500 . ?
C62 C63 1.390(7) . ?
C62 H62 0.9500 . ?
C63 N61 1.334(6) . ?
C63 H63 0.9500 . ?
C64 C65 1.355(7) . ?
C64 N64 1.355(6) . ?
C64 H64 0.9500 . ?
C65 C66 1.383(7) . ?
C65 H65 0.9500 . ?
C66 N63 1.330(6) . ?
C66 H66 0.9500 . ?
C67 N64 1.456(6) . ?
C67 N62 1.457(5) . ?
C67 C68 1.532(6) . ?
C67 H67 1.0000 . ?
C68 O6 1.412(5) . ?
C68 H68A 0.9900 . ?
C68 H68B 0.9900 . ?
C69 O6 1.438(5) . ?
C69 H69A 0.9900 . ?
C69 H69B 0.9900 . ?
C71 C72 1.481(7) . ?
C71 H71A 0.9800 . ?
C71 H71B 0.9800 . ?
C71 H71C 0.9800 . ?
C72 O7 1.435(6) . ?
C72 H72A 0.9900 . ?
C72 H72B 0.9900 . ?
C73 O7 1.438(6) . ?
C73 C74 1.502(8) . ?
C73 H73A 0.9900 . ?
C73 H73B 0.9900 . ?
C74 H74A 0.9800 . ?
C74 H74B 0.9800 . ?
C74 H74C 0.9800 . ?
N11 N12 1.359(5) . ?
N13 N14 1.360(5) . ?
N21 N22 1.349(5) . ?
N21 Ag3 2.396(4) 1_665 ?
N23 N24 1.352(5) . ?
N23 Ag3 2.410(4) 1_665 ?
N31 N32 1.363(5) . ?
N33 N34 1.355(5) . ?
N41 N42 1.356(5) . ?
N43 N44 1.353(5) . ?
N51 N52 1.350(5) . ?
N53 N54 1.359(5) . ?
N61 N62 1.351(5) . ?
N63 N64 1.353(5) . ?
B1 F13 1.362(6) . ?
B1 F12 1.375(6) . ?
B1 F11 1.378(6) . ?
B1 F14 1.389(6) . ?
B2 F22 1.366(6) . ?
B2 F23 1.373(7) . ?
B2 F24 1.381(6) . ?
B2 F21 1.417(6) . ?
B3A F31A 1.363(7) . ?
B3A F32A 1.365(7) . ?
B3A F33A 1.368(8) . ?
B3A F34A 1.373(8) . ?
B3B F33B 1.359(13) . ?
B3B F31B 1.362(13) . ?
B3B F32B 1.365(13) . ?
B3B F34B 1.376(13) . ?
N81 C81 1.125(6) . ?
C81 C82 1.425(8) . ?
C82 H82A 0.9800 . ?
C82 H82B 0.9800 . ?
C82 H82C 0.9800 . ?
N82 C83 1.180(10) . ?
C83 C84 1.364(10) . ?
C84 H84A 0.9800 . ?
C84 H84B 0.9800 . ?
C84 H84C 0.9800 . ?
N83 C85 1.132(12) . ?
C85 C86 1.536(13) . ?
C86 H86A 0.9800 . ?
C86 H86B 0.9800 . ?
C86 H86C 0.9800 . ?
N84 C87 1.144(12) . ?
C87 C88 1.440(12) . ?
C88 H88A 0.9800 . ?
C88 H88B 0.9800 . ?
C88 H88C 0.9800 . ?
N85 C89 1.121(7) . ?
C89 C90 1.425(11) . ?
C90 H90A 0.9800 . ?
C90 H90B 0.9800 . ?
C90 H90C 0.9800 . ?
N86 C91 1.126(10) . ?
C91 C92 1.420(11) . ?
C92 C92 0.98(4) 2_756 ?
C92 H92A 0.9600 . ?
C92 H92B 0.9600 . ?
C92 H92C 0.9599 . ?

loop_
_geom_torsion_atom_site_label_1
_geom_torsion_atom_site_label_2
_geom_torsion_atom_site_label_3
_geom_torsion_atom_site_label_4
_geom_torsion
_geom_torsion_site_symmetry_1
_geom_torsion_site_symmetry_2
_geom_torsion_site_symmetry_3
_geom_torsion_site_symmetry_4
_geom_torsion_publ_flag
C6 C1 C2 C3 0.4(6) . . . . ?
C19 C1 C2 C3 -179.4(3) . . . . ?
C6 C1 C2 C29 176.8(4) . . . . ?
C19 C1 C2 C29 -3.1(6) . . . . ?
C1 C2 C3 C4 -3.4(6) . . . . ?
C29 C2 C3 C4 -179.7(4) . . . . ?
C1 C2 C3 C39 175.8(4) . . . . ?
C29 C2 C3 C39 -0.5(5) . . . . ?
C2 C3 C4 C5 3.7(6) . . . . ?
C39 C3 C4 C5 -175.4(3) . . . . ?
C2 C3 C4 C49 -172.9(3) . . . . ?
C39 C3 C4 C49 8.0(5) . . . . ?
C3 C4 C5 C6 -1.2(6) . . . . ?
C49 C4 C5 C6 175.3(3) . . . . ?
C3 C4 C5 C59 -179.3(3) . . . . ?
C49 C4 C5 C59 -2.8(6) . . . . ?
C4 C5 C6 C1 -1.8(6) . . . . ?
C59 C5 C6 C1 176.4(4) . . . . ?
C4 C5 C6 C69 177.6(4) . . . . ?
C59 C5 C6 C69 -4.2(6) . . . . ?
C2 C1 C6 C5 2.1(6) . . . . ?
C19 C1 C6 C5 -178.0(3) . . . . ?
C2 C1 C6 C69 -177.2(4) . . . . ?
C19 C1 C6 C69 2.6(5) . . . . ?
N12 C11 C12 C13 1.0(5) . . . . ?
C11 C12 C13 N11 -0.8(6) . . . . ?
N14 C14 C15 C16 -0.3(5) . . . . ?
C14 C15 C16 N13 0.3(5) . . . . ?
N12 C17 C18 O1 -167.9(3) . . . . ?
N14 C17 C18 O1 65.9(4) . . . . ?
C2 C1 C19 O1 -118.6(4) . . . . ?
C6 C1 C19 O1 61.5(5) . . . . ?
N22 C21 C22 C23 0.7(5) . . . . ?
C21 C22 C23 N21 0.5(6) . . . . ?
N24 C24 C25 C26 1.1(6) . . . . ?
C24 C25 C26 N23 -1.2(6) . . . . ?
N24 C27 C28 O2 65.2(5) . . . . ?
N22 C27 C28 O2 -170.5(3) . . . . ?
C1 C2 C29 O2 60.7(5) . . . . ?
C3 C2 C29 O2 -123.0(4) . . . . ?
N32 C31 C32 C33 0.5(5) . . . . ?
C31 C32 C33 N31 0.4(5) . . . . ?
N34 C34 C35 C36 0.0(6) . . . . ?
C34 C35 C36 N33 -1.4(6) . . . . ?
N32 C37 C38 O3 -74.9(4) . . . . ?
N34 C37 C38 O3 159.1(3) . . . . ?
C2 C3 C39 O3 -60.8(5) . . . . ?
C4 C3 C39 O3 118.4(4) . . . . ?
N42 C41 C42 C43 -0.7(5) . . . . ?
C41 C42 C43 N41 1.3(6) . . . . ?
N44 C44 C45 C46 0.1(5) . . . . ?
C44 C45 C46 N43 0.0(5) . . . . ?
N44 C47 C48 O4 65.0(4) . . . . ?
N42 C47 C48 O4 -169.6(3) . . . . ?
C5 C4 C49 O4 -119.9(4) . . . . ?
C3 C4 C49 O4 56.6(5) . . . . ?
N52 C51 C52 C53 0.4(5) . . . . ?
C51 C52 C53 N51 -0.2(6) . . . . ?
N54 C54 C55 C56 -0.6(6) . . . . ?
C54 C55 C56 N53 0.6(6) . . . . ?
N52 C57 C58 O5 -53.7(4) . . . . ?
N54 C57 C58 O5 -179.4(3) . . . . ?
C6 C5 C59 O5 122.2(4) . . . . ?
C4 C5 C59 O5 -59.6(5) . . . . ?
N62 C61 C62 C63 0.3(5) . . . . ?
C61 C62 C63 N61 0.8(6) . . . . ?
N64 C64 C65 C66 0.1(6) . . . . ?
C64 C65 C66 N63 -0.5(6) . . . . ?
N64 C67 C68 O6 -179.3(3) . . . . ?
N62 C67 C68 O6 -53.1(5) . . . . ?
C5 C6 C69 O6 -81.3(5) . . . . ?
C1 C6 C69 O6 98.0(4) . . . . ?
C12 C13 N11 N12 0.3(5) . . . . ?
C12 C13 N11 Ag1 -157.4(3) . . . . ?
N43 Ag1 N11 C13 -76.8(4) . . . . ?
N13 Ag1 N11 C13 141.1(4) . . . . ?
N41 Ag1 N11 C13 31.3(5) . . . . ?
N43 Ag1 N11 N12 128.4(3) . . . . ?
N13 Ag1 N11 N12 -13.7(3) . . . . ?
N41 Ag1 N11 N12 -123.5(3) . . . . ?
C12 C11 N12 N11 -0.9(5) . . . . ?
C12 C11 N12 C17 -175.8(4) . . . . ?
C13 N11 N12 C11 0.4(5) . . . . ?
Ag1 N11 N12 C11 161.2(3) . . . . ?
C13 N11 N12 C17 175.7(4) . . . . ?
Ag1 N11 N12 C17 -23.5(5) . . . . ?
N14 C17 N12 C11 -115.0(5) . . . . ?
C18 C17 N12 C11 118.2(5) . . . . ?
N14 C17 N12 N11 70.5(5) . . . . ?
C18 C17 N12 N11 -56.3(5) . . . . ?
C15 C16 N13 N14 -0.3(5) . . . . ?
C15 C16 N13 Ag1 154.9(3) . . . . ?
N43 Ag1 N13 C16 100.3(4) . . . . ?
N11 Ag1 N13 C16 -136.1(4) . . . . ?
N41 Ag1 N13 C16 -6.6(4) . . . . ?
N43 Ag1 N13 N14 -108.6(3) . . . . ?
N11 Ag1 N13 N14 15.0(3) . . . . ?
N41 Ag1 N13 N14 144.5(3) . . . . ?
C15 C14 N14 N13 0.1(5) . . . . ?
C15 C14 N14 C17 -177.2(4) . . . . ?
C16 N13 N14 C14 0.1(4) . . . . ?
Ag1 N13 N14 C14 -156.9(3) . . . . ?
C16 N13 N14 C17 177.6(4) . . . . ?
Ag1 N13 N14 C17 20.7(5) . . . . ?
N12 C17 N14 C14 108.1(5) . . . . ?
C18 C17 N14 C14 -126.3(4) . . . . ?
N12 C17 N14 N13 -69.0(5) . . . . ?
C18 C17 N14 N13 56.6(5) . . . . ?
C22 C23 N21 N22 -1.5(5) . . . . ?
C22 C23 N21 Ag3 -147.3(3) . . . 1_665 ?
C22 C21 N22 N21 -1.8(5) . . . . ?
C22 C21 N22 C27 -172.5(4) . . . . ?
C23 N21 N22 C21 2.0(5) . . . . ?
Ag3 N21 N22 C21 149.2(3) 1_665 . . . ?
C23 N21 N22 C27 173.4(4) . . . . ?
Ag3 N21 N22 C27 -39.5(5) 1_665 . . . ?
N24 C27 N22 C21 -118.6(5) . . . . ?
C28 C27 N22 C21 116.5(5) . . . . ?
N24 C27 N22 N21 71.4(5) . . . . ?
C28 C27 N22 N21 -53.5(5) . . . . ?
C25 C26 N23 N24 0.7(5) . . . . ?
C25 C26 N23 Ag3 130.8(4) . . . 1_665 ?
C26 N23 N24 C24 0.1(5) . . . . ?
Ag3 N23 N24 C24 -127.5(3) 1_665 . . . ?
C26 N23 N24 C27 176.9(4) . . . . ?
Ag3 N23 N24 C27 49.3(4) 1_665 . . . ?
C25 C24 N24 N23 -0.8(5) . . . . ?
C25 C24 N24 C27 -177.3(4) . . . . ?
N22 C27 N24 N23 -78.5(5) . . . . ?
C28 C27 N24 N23 44.3(5) . . . . ?
N22 C27 N24 C24 97.8(5) . . . . ?
C28 C27 N24 C24 -139.4(5) . . . . ?
C32 C33 N31 N32 -1.0(5) . . . . ?
C32 C33 N31 Ag2 -151.9(3) . . . . ?
N33 Ag2 N31 C33 141.0(4) . . . . ?
N51 Ag2 N31 C33 -103.0(4) . . . . ?
N53 Ag2 N31 C33 0.0(4) . . . . ?
N33 Ag2 N31 N32 -6.4(3) . . . . ?
N51 Ag2 N31 N32 109.7(3) . . . . ?
N53 Ag2 N31 N32 -147.3(3) . . . . ?
C32 C31 N32 N31 -1.1(5) . . . . ?
C32 C31 N32 C37 -173.7(4) . . . . ?
C33 N31 N32 C31 1.3(4) . . . . ?
Ag2 N31 N32 C31 156.1(3) . . . . ?
C33 N31 N32 C37 174.5(3) . . . . ?
Ag2 N31 N32 C37 -30.7(4) . . . . ?
N34 C37 N32 C31 -114.3(4) . . . . ?
C38 C37 N32 C31 120.4(4) . . . . ?
N34 C37 N32 N31 73.7(5) . . . . ?
C38 C37 N32 N31 -51.5(5) . . . . ?
C35 C36 N33 N34 2.2(5) . . . . ?
C35 C36 N33 Ag2 164.1(3) . . . . ?
N51 Ag2 N33 C36 80.8(4) . . . . ?
N31 Ag2 N33 C36 -150.1(4) . . . . ?
N53 Ag2 N33 C36 -33.7(5) . . . . ?
N51 Ag2 N33 N34 -119.7(3) . . . . ?
N31 Ag2 N33 N34 9.4(3) . . . . ?
N53 Ag2 N33 N34 125.9(3) . . . . ?
C35 C34 N34 N33 1.3(6) . . . . ?
C35 C34 N34 C37 169.9(4) . . . . ?
C36 N33 N34 C34 -2.1(5) . . . . ?
Ag2 N33 N34 C34 -166.6(3) . . . . ?
C36 N33 N34 C37 -171.5(4) . . . . ?
Ag2 N33 N34 C37 24.1(5) . . . . ?
N32 C37 N34 C34 122.8(5) . . . . ?
C38 C37 N34 C34 -111.6(5) . . . . ?
N32 C37 N34 N33 -69.6(5) . . . . ?
C38 C37 N34 N33 55.9(5) . . . . ?
C42 C43 N41 N42 -1.4(5) . . . . ?
C42 C43 N41 Ag1 -143.7(4) . . . . ?
N43 Ag1 N41 C43 136.2(4) . . . . ?
N13 Ag1 N41 C43 -83.4(4) . . . . ?
N11 Ag1 N41 C43 15.4(5) . . . . ?
N43 Ag1 N41 N42 -2.7(3) . . . . ?
N13 Ag1 N41 N42 137.7(3) . . . . ?
N11 Ag1 N41 N42 -123.5(3) . . . . ?
C42 C41 N42 N41 -0.1(5) . . . . ?
C42 C41 N42 C47 -174.4(4) . . . . ?
C43 N41 N42 C41 0.9(5) . . . . ?
Ag1 N41 N42 C41 149.6(3) . . . . ?
C43 N41 N42 C47 175.6(4) . . . . ?
Ag1 N41 N42 C47 -35.7(5) . . . . ?
N44 C47 N42 C41 -108.0(5) . . . . ?
C48 C47 N42 C41 126.4(5) . . . . ?
N44 C47 N42 N41 78.0(5) . . . . ?
C48 C47 N42 N41 -47.5(5) . . . . ?
C45 C46 N43 N44 -0.1(5) . . . . ?
C45 C46 N43 Ag1 155.6(3) . . . . ?
N13 Ag1 N43 C46 101.5(4) . . . . ?
N11 Ag1 N43 C46 -11.7(4) . . . . ?
N41 Ag1 N43 C46 -143.9(4) . . . . ?
N13 Ag1 N43 N44 -106.6(3) . . . . ?
N11 Ag1 N43 N44 140.2(3) . . . . ?
N41 Ag1 N43 N44 8.0(3) . . . . ?
C45 C44 N44 N43 -0.2(5) . . . . ?
C45 C44 N44 C47 177.8(4) . . . . ?
C46 N43 N44 C44 0.2(5) . . . . ?
Ag1 N43 N44 C44 -157.1(3) . . . . ?
C46 N43 N44 C47 -177.9(4) . . . . ?
Ag1 N43 N44 C47 24.8(5) . . . . ?
N42 C47 N44 C44 111.3(5) . . . . ?
C48 C47 N44 C44 -123.9(5) . . . . ?
N42 C47 N44 N43 -70.9(5) . . . . ?
C48 C47 N44 N43 53.9(5) . . . . ?
C52 C53 N51 N52 0.0(5) . . . . ?
C52 C53 N51 Ag2 -149.9(3) . . . . ?
N33 Ag2 N51 C53 -5.5(5) . . . . ?
N31 Ag2 N51 C53 -109.7(4) . . . . ?
N53 Ag2 N51 C53 137.3(4) . . . . ?
N33 Ag2 N51 N52 -152.1(3) . . . . ?
N31 Ag2 N51 N52 103.7(3) . . . . ?
N53 Ag2 N51 N52 -9.3(3) . . . . ?
C52 C51 N52 N51 -0.4(5) . . . . ?
C52 C51 N52 C57 -177.4(4) . . . . ?
C53 N51 N52 C51 0.2(5) . . . . ?
Ag2 N51 N52 C51 155.0(3) . . . . ?
C53 N51 N52 C57 177.5(4) . . . . ?
Ag2 N51 N52 C57 -27.7(5) . . . . ?
N54 C57 N52 C51 -107.8(5) . . . . ?
C58 C57 N52 C51 126.5(4) . . . . ?
N54 C57 N52 N51 75.4(5) . . . . ?
C58 C57 N52 N51 -50.3(5) . . . . ?
C55 C56 N53 N54 -0.2(5) . . . . ?
C55 C56 N53 Ag2 145.5(4) . . . . ?
N33 Ag2 N53 C56 -10.6(5) . . . . ?
N51 Ag2 N53 C56 -133.1(4) . . . . ?
N31 Ag2 N53 C56 98.1(4) . . . . ?
N33 Ag2 N53 N54 131.3(3) . . . . ?
N51 Ag2 N53 N54 8.8(3) . . . . ?
N31 Ag2 N53 N54 -120.0(3) . . . . ?
C55 C54 N54 N53 0.5(5) . . . . ?
C55 C54 N54 C57 -179.2(4) . . . . ?
C56 N53 N54 C54 -0.2(5) . . . . ?
Ag2 N53 N54 C54 -151.2(3) . . . . ?
C56 N53 N54 C57 179.6(4) . . . . ?
Ag2 N53 N54 C57 28.6(5) . . . . ?
N52 C57 N54 C54 103.8(5) . . . . ?
C58 C57 N54 C54 -130.1(5) . . . . ?
N52 C57 N54 N53 -76.0(5) . . . . ?
C58 C57 N54 N53 50.1(5) . . . . ?
C62 C63 N61 N62 -1.5(5) . . . . ?
C62 C63 N61 Ag3 -138.6(4) . . . . ?
N23 Ag3 N61 C63 54.7(4) 1_445 . . . ?
N63 Ag3 N61 C63 150.3(4) . . . . ?
O7 Ag3 N61 C63 -69.8(4) . . . . ?
N23 Ag3 N61 N62 -75.4(3) 1_445 . . . ?
N63 Ag3 N61 N62 20.2(3) . . . . ?
O7 Ag3 N61 N62 160.1(3) . . . . ?
C62 C61 N62 N61 -1.3(5) . . . . ?
C62 C61 N62 C67 -171.7(4) . . . . ?
C63 N61 N62 C61 1.7(5) . . . . ?
Ag3 N61 N62 C61 138.5(3) . . . . ?
C63 N61 N62 C67 172.8(4) . . . . ?
Ag3 N61 N62 C67 -50.4(5) . . . . ?
N64 C67 N62 C61 -116.1(5) . . . . ?
C68 C67 N62 C61 119.5(5) . . . . ?
N64 C67 N62 N61 74.2(5) . . . . ?
C68 C67 N62 N61 -50.3(5) . . . . ?
C65 C66 N63 N64 0.6(6) . . . . ?
C65 C66 N63 Ag3 138.1(4) . . . . ?
N61 Ag3 N63 C66 -149.6(4) . . . . ?
N21 Ag3 N63 C66 27.8(4) 1_445 . . . ?
N23 Ag3 N63 C66 -55.8(4) 1_445 . . . ?
O7 Ag3 N63 C66 123.1(4) . . . . ?
N61 Ag3 N63 N64 -18.3(3) . . . . ?
N21 Ag3 N63 N64 159.1(3) 1_445 . . . ?
N23 Ag3 N63 N64 75.5(3) 1_445 . . . ?
O7 Ag3 N63 N64 -105.6(3) . . . . ?
C66 N63 N64 C64 -0.6(5) . . . . ?
Ag3 N63 N64 C64 -138.6(3) . . . . ?
C66 N63 N64 C67 -176.0(4) . . . . ?
Ag3 N63 N64 C67 46.0(5) . . . . ?
C65 C64 N64 N63 0.3(6) . . . . ?
C65 C64 N64 C67 175.4(4) . . . . ?
N62 C67 N64 N63 -71.7(5) . . . . ?
C68 C67 N64 N63 53.1(5) . . . . ?
N62 C67 N64 C64 113.6(5) . . . . ?
C68 C67 N64 C64 -121.6(5) . . . . ?
C17 C18 O1 C19 -158.3(3) . . . . ?
C1 C19 O1 C18 62.4(5) . . . . ?
C27 C28 O2 C29 168.2(4) . . . . ?
C2 C29 O2 C28 -172.2(4) . . . . ?
C37 C38 O3 C39 147.2(3) . . . . ?
C3 C39 O3 C38 -78.4(4) . . . . ?
C47 C48 O4 C49 -164.7(3) . . . . ?
C4 C49 O4 C48 69.2(4) . . . . ?
C57 C58 O5 C59 -173.1(3) . . . . ?
C5 C59 O5 C58 -64.0(5) . . . . ?
C67 C68 O6 C69 -66.8(5) . . . . ?
C6 C69 O6 C68 -157.0(4) . . . . ?
C71 C72 O7 C73 169.8(5) . . . . ?
C71 C72 O7 Ag3 -63.9(5) . . . . ?
C74 C73 O7 C72 178.7(5) . . . . ?
C74 C73 O7 Ag3 48.7(5) . . . . ?
N61 Ag3 O7 C72 120.1(3) . . . . ?
N21 Ag3 O7 C72 -63.6(4) 1_445 . . . ?
N23 Ag3 O7 C72 22.1(4) 1_445 . . . ?
N63 Ag3 O7 C72 -156.6(3) . . . . ?
N61 Ag3 O7 C73 -111.9(3) . . . . ?
N21 Ag3 O7 C73 64.4(3) 1_445 . . . ?
N23 Ag3 O7 C73 150.1(3) 1_445 . . . ?
N63 Ag3 O7 C73 -28.6(4) . . . . ?
